data_2300336
loop_
_publ_author_name
'Eccles, Kevin S.'
'Stokes, Stephen P.'
'Daly, Carla A.'
'Barry, Nicola M.'
'McSweeney, Sharon P.'
'O'Neill, Damian J.'
'Kelly, Dawn M.'
'Jennings, W. Brian'
'N\'i Dhubhghaill, O. M.'
'Moynihan, Humphrey A.'
'Maguire, Anita R.'
'Lawrence, Simon E.'

_publ_section_title
;
 Evaluation of the Bruker SMART X2S: crystallography for the
 nonspecialist?
;
_journal_coden_ASTM JACGAR
_journal_coeditor_code KK5074
_journal_issue 1
_journal_name_full 'Journal of Applied Crystallography'
_journal_page_first 213
_journal_page_last 215
_journal_paper_doi 10.1107/S0021889810042561
_journal_volume 44
_journal_year 2011
_chemical_formula_moiety 'C15 H14 N2 O2 S'
_chemical_formula_sum 'C15 H14 N2 O2 S'
_chemical_formula_weight 286.34
_space_group_IT_number 19
_symmetry_cell_setting orthorhombic
_symmetry_space_group_name_Hall 'P 2ac 2ab'
_symmetry_space_group_name_H-M 'P 21 21 21'
_atom_sites_solution_hydrogens geom
_atom_sites_solution_primary direct
_atom_sites_solution_secondary difmap
_audit_creation_method SHELXL-97
_cell_angle_alpha 90.00
_cell_angle_beta 90.00
_cell_angle_gamma 90.00
_cell_formula_units_Z 4
_cell_length_a 7.7598(10)
_cell_length_b 9.9684(13)
_cell_length_c 18.231(2)
_cell_measurement_reflns_used 3129
_cell_measurement_temperature 300(2)
_cell_measurement_theta_max 23.12
_cell_measurement_theta_min 2.48
_cell_volume 1410.2(3)
_computing_cell_refinement 'Bruker SAINT'
_computing_data_collection 'Bruker GIS'
_computing_data_reduction 'Bruker SAINT'
_computing_molecular_graphics 'Bruker APEX2'
_computing_structure_refinement 'SHELXL-97 (Sheldrick, 2008)'
_computing_structure_solution 'SHELXS-97 (Sheldrick, 2008)'
_diffrn_ambient_temperature 300(2)
_diffrn_measured_fraction_theta_full 0.990
_diffrn_measured_fraction_theta_max 0.990
_diffrn_measurement_device_type 'Bruker SMART X2S'
_diffrn_measurement_method '\w scans'
_diffrn_radiation_monochromator 'doubly curved silicon crystal'
_diffrn_radiation_source 'micro-focus sealed tube'
_diffrn_radiation_type MoK\a
_diffrn_radiation_wavelength 0.71073
_diffrn_reflns_av_R_equivalents 0.0414
_diffrn_reflns_av_sigmaI/netI 0.0433
_diffrn_reflns_limit_h_max 9
_diffrn_reflns_limit_h_min -9
_diffrn_reflns_limit_k_max 11
_diffrn_reflns_limit_k_min -11
_diffrn_reflns_limit_l_max 21
_diffrn_reflns_limit_l_min -19
_diffrn_reflns_number 8867
_diffrn_reflns_theta_full 25.08
_diffrn_reflns_theta_max 25.08
_diffrn_reflns_theta_min 3.33
_exptl_absorpt_coefficient_mu 0.232
_exptl_absorpt_correction_T_max 0.8928
_exptl_absorpt_correction_T_min 0.7762
_exptl_absorpt_correction_type multi-scan
_exptl_absorpt_process_details 'SADABS V2008/1 (Bruker AXS)'
_exptl_crystal_colour Colourless
_exptl_crystal_density_diffrn 1.349
_exptl_crystal_density_method 'not measured'
_exptl_crystal_description Block
_exptl_crystal_F_000 600
_exptl_crystal_size_max 0.33
_exptl_crystal_size_mid 0.31
_exptl_crystal_size_min 0.21
_refine_diff_density_max 0.187
_refine_diff_density_min -0.201
_refine_ls_abs_structure_details 'Flack H D (1983), Acta Cryst. A39, 876-881'
_refine_ls_abs_structure_Flack 0.43(8)
_refine_ls_extinction_method none
_refine_ls_goodness_of_fit_ref 1.052
_refine_ls_hydrogen_treatment constr
_refine_ls_matrix_type full
_refine_ls_number_parameters 182
_refine_ls_number_reflns 2472
_refine_ls_number_restraints 0
_refine_ls_restrained_S_all 1.052
_refine_ls_R_factor_all 0.0539
_refine_ls_R_factor_gt 0.0372
_refine_ls_shift/su_max 0.001
_refine_ls_shift/su_mean 0.000
_refine_ls_structure_factor_coef Fsqd
_refine_ls_weighting_details 'calc w=1/[\s^2^(Fo^2^)+(0.0396P)^2^+0.0000P] where P=(Fo^2^+2Fc^2^)/3'
_refine_ls_weighting_scheme calc
_refine_ls_wR_factor_gt 0.0759
_refine_ls_wR_factor_ref 0.0814
_reflns_number_gt 1992
_reflns_number_total 2472
_reflns_threshold_expression >2sigma(I)
_cod_data_source_file kk5074.cif
_cod_data_source_block Compound_14_CCDC
_cod_depositor_comments
;
The following automatic conversions were performed:
'_symmetry_cell_setting' value 'Orthorhombic' changed to 'orthorhombic'
according to '/home/saulius/struct/CIF-dictionaries/cif_core.dic'
dictionary named 'cif_core.dic' version 2.4.1 from 2010-06-29.

Automatic conversion script
Id: cif_fix_enum 1555 2011-01-17 13:19:09Z saulius 
;
_cod_original_sg_symbol_H-M P2(1)2(1)2(1)
_cod_database_code 2300336

loop_
_symmetry_equiv_pos_as_xyz
'x, y, z'
'x+1/2, -y+1/2, -z'
'-x, y+1/2, -z+1/2'
'-x+1/2, -y, z+1/2'

loop_
_atom_site_type_symbol
_atom_site_label
_atom_site_fract_x
_atom_site_fract_y
_atom_site_fract_z
_atom_site_U_iso_or_equiv
_atom_site_adp_type
_atom_site_calc_flag
_atom_site_refinement_flags
_atom_site_occupancy
_atom_site_disorder_assembly
_atom_site_disorder_group
S S1 0.14933(8) 0.31893(7) 0.72679(3) 0.03844(18) Uani d . 1 . .
O O19 0.1780(3) 0.40556(19) 1.04551(9) 0.0553(5) Uani d . 1 . .
O O2 0.1842(3) 0.44623(19) 0.69310(10) 0.0546(6) Uani d . 1 . .
N N3 -0.0175(3) 0.2413(2) 0.70470(11) 0.0482(6) Uani d . 1 . .
N N5 -0.2980(3) 0.3529(3) 0.72921(16) 0.0817(9) Uani d . 1 . .
C C20 0.0861(4) 0.3247(3) 1.09773(14) 0.0612(8) Uani d . 1 . .
H H20A -0.0350 0.3282 1.0872 0.092 Uiso calc R 1 . .
H H20B 0.1066 0.3584 1.1463 0.092 Uiso calc R 1 . .
H H20C 0.1254 0.2336 1.0946 0.092 Uiso calc R 1 . .
C C16 0.1661(3) 0.3757(3) 0.97230(13) 0.0393(6) Uani d . 1 . .
C C17 0.0742(3) 0.2686(3) 0.94382(13) 0.0379(6) Uani d . 1 . .
H H17 0.0165 0.2097 0.9748 0.046 Uiso calc R 1 . .
C C18 0.0695(3) 0.2503(2) 0.86843(13) 0.0372(6) Uani d . 1 . .
H H18 0.0085 0.1786 0.8486 0.045 Uiso calc R 1 . .
C C13 0.1551(3) 0.3383(2) 0.82300(12) 0.0345(6) Uani d . 1 . .
C C6 0.3144(3) 0.2015(3) 0.70575(13) 0.0420(7) Uani d . 1 . .
H H6A 0.4244 0.2377 0.7214 0.050 Uiso calc R 1 . .
H H6B 0.2940 0.1196 0.7331 0.050 Uiso calc R 1 . .
C C7 0.3238(3) 0.1686(2) 0.62547(12) 0.0354(6) Uani d . 1 . .
C C8 0.2464(3) 0.0549(3) 0.59824(14) 0.0434(6) Uani d . 1 . .
H H8 0.1858 -0.0014 0.6296 0.052 Uiso calc R 1 . .
C C9 0.2582(4) 0.0238(3) 0.52452(15) 0.0466(7) Uani d . 1 . .
H H9 0.2067 -0.0539 0.5068 0.056 Uiso calc R 1 . .
C C10 0.3457(4) 0.1070(3) 0.47724(14) 0.0484(7) Uani d . 1 . .
H H10 0.3530 0.0857 0.4277 0.058 Uiso calc R 1 . .
C C15 0.2529(4) 0.4642(3) 0.92658(14) 0.0449(7) Uani d . 1 . .
H H15 0.3146 0.5355 0.9464 0.054 Uiso calc R 1 . .
C C14 0.2473(3) 0.4459(3) 0.85180(15) 0.0440(6) Uani d . 1 . .
H H14 0.3046 0.5049 0.8207 0.053 Uiso calc R 1 . .
C C12 0.4112(3) 0.2525(3) 0.57734(14) 0.0444(7) Uani d . 1 . .
H H12 0.4630 0.3303 0.5949 0.053 Uiso calc R 1 . .
C C11 0.4218(4) 0.2212(3) 0.50332(15) 0.0487(8) Uani d . 1 . .
H H11 0.4807 0.2778 0.4715 0.058 Uiso calc R 1 . .
C C4 -0.1661(4) 0.3047(3) 0.71876(14) 0.0524(7) Uani d . 1 . .

loop_
_atom_site_aniso_label
_atom_site_aniso_U_11
_atom_site_aniso_U_22
_atom_site_aniso_U_33
_atom_site_aniso_U_12
_atom_site_aniso_U_13
_atom_site_aniso_U_23
S1 0.0397(3) 0.0478(4) 0.0278(3) -0.0003(3) 0.0008(3) 0.0000(3)
O19 0.0695(14) 0.0665(13) 0.0299(10) -0.0079(11) -0.0053(10) -0.0103(9)
O2 0.0728(15) 0.0502(11) 0.0408(10) -0.0001(11) 0.0061(9) 0.0073(9)
N3 0.0421(13) 0.0678(15) 0.0346(11) -0.0036(12) -0.0016(10) -0.0110(11)
N5 0.0405(16) 0.131(3) 0.0737(19) 0.0055(15) -0.0044(14) -0.027(2)
C20 0.078(2) 0.078(2) 0.0275(14) 0.0001(19) 0.0007(13) 0.0026(16)
C16 0.0407(15) 0.0472(14) 0.0302(14) 0.0051(14) -0.0054(12) -0.0071(12)
C17 0.0431(15) 0.0421(15) 0.0287(13) 0.0008(13) 0.0042(11) 0.0028(12)
C18 0.0405(13) 0.0364(14) 0.0348(14) -0.0043(12) -0.0056(11) -0.0031(13)
C13 0.0339(12) 0.0415(14) 0.0280(12) 0.0006(14) 0.0035(11) -0.0017(11)
C6 0.0393(16) 0.0504(16) 0.0364(14) 0.0010(13) -0.0019(11) -0.0036(12)
C7 0.0339(13) 0.0398(13) 0.0327(13) 0.0022(13) 0.0016(10) 0.0011(12)
C8 0.0451(15) 0.0409(15) 0.0442(16) 0.0000(14) 0.0105(13) 0.0014(13)
C9 0.0497(16) 0.0478(17) 0.0424(16) -0.0020(14) 0.0014(13) -0.0109(14)
C10 0.0514(16) 0.0619(17) 0.0318(14) 0.0073(17) 0.0044(14) -0.0058(14)
C15 0.0493(16) 0.0443(15) 0.0413(16) -0.0118(14) -0.0056(13) -0.0100(13)
C14 0.0461(15) 0.0460(15) 0.0398(16) -0.0088(14) 0.0035(13) 0.0007(14)
C12 0.0458(16) 0.0431(15) 0.0443(16) -0.0040(13) 0.0034(12) -0.0072(14)
C11 0.0537(17) 0.0501(19) 0.0423(16) -0.0007(14) 0.0106(13) 0.0121(15)
C4 0.0433(16) 0.084(2) 0.0303(14) -0.0023(17) -0.0033(14) -0.0100(16)

loop_
_atom_type_symbol
_atom_type_description
_atom_type_scat_dispersion_real
_atom_type_scat_dispersion_imag
_atom_type_scat_source
C C 0.0033 0.0016 'International Tables Vol C Tables 4.2.6.8 and 6.1.1.4'
H H 0.0000 0.0000 'International Tables Vol C Tables 4.2.6.8 and 6.1.1.4'
N N 0.0061 0.0033 'International Tables Vol C Tables 4.2.6.8 and 6.1.1.4'
O O 0.0106 0.0060 'International Tables Vol C Tables 4.2.6.8 and 6.1.1.4'
S S 0.1246 0.1234 'International Tables Vol C Tables 4.2.6.8 and 6.1.1.4'

loop_
_geom_angle_atom_site_label_1
_geom_angle_atom_site_label_2
_geom_angle_atom_site_label_3
_geom_angle_site_symmetry_1
_geom_angle_site_symmetry_3
_geom_angle
_geom_angle_publ_flag
O2 S1 N3 . . 118.95(12) ?
O2 S1 C13 . . 108.88(11) ?
N3 S1 C13 . . 109.38(12) ?
O2 S1 C6 . . 110.73(12) ?
N3 S1 C6 . . 102.46(12) ?
C13 S1 C6 . . 105.55(12) ?
C16 O19 C20 . . 119.4(2) ?
C4 N3 S1 . . 115.52(19) ?
O19 C20 H20A . . 109.5 ?
O19 C20 H20B . . 109.5 ?
H20A C20 H20B . . 109.5 ?
O19 C20 H20C . . 109.5 ?
H20A C20 H20C . . 109.5 ?
H20B C20 H20C . . 109.5 ?
O19 C16 C17 . . 124.5(2) ?
O19 C16 C15 . . 114.5(2) ?
C17 C16 C15 . . 121.0(2) ?
C18 C17 C16 . . 119.1(2) ?
C18 C17 H17 . . 120.4 ?
C16 C17 H17 . . 120.4 ?
C17 C18 C13 . . 119.9(2) ?
C17 C18 H18 . . 120.0 ?
C13 C18 H18 . . 120.0 ?
C18 C13 C14 . . 120.8(2) ?
C18 C13 S1 . . 121.01(19) ?
C14 C13 S1 . . 118.19(18) ?
C7 C6 S1 . . 112.91(17) ?
C7 C6 H6A . . 109.0 ?
S1 C6 H6A . . 109.0 ?
C7 C6 H6B . . 109.0 ?
S1 C6 H6B . . 109.0 ?
H6A C6 H6B . . 107.8 ?
C8 C7 C12 . . 118.8(2) ?
C8 C7 C6 . . 120.7(2) ?
C12 C7 C6 . . 120.5(2) ?
C9 C8 C7 . . 120.5(2) ?
C9 C8 H8 . . 119.8 ?
C7 C8 H8 . . 119.8 ?
C10 C9 C8 . . 120.4(3) ?
C10 C9 H9 . . 119.8 ?
C8 C9 H9 . . 119.8 ?
C9 C10 C11 . . 119.8(2) ?
C9 C10 H10 . . 120.1 ?
C11 C10 H10 . . 120.1 ?
C14 C15 C16 . . 119.7(2) ?
C14 C15 H15 . . 120.2 ?
C16 C15 H15 . . 120.2 ?
C15 C14 C13 . . 119.5(2) ?
C15 C14 H14 . . 120.2 ?
C13 C14 H14 . . 120.2 ?
C11 C12 C7 . . 120.5(2) ?
C11 C12 H12 . . 119.7 ?
C7 C12 H12 . . 119.7 ?
C10 C11 C12 . . 120.0(2) ?
C10 C11 H11 . . 120.0 ?
C12 C11 H11 . . 120.0 ?
N5 C4 N3 . . 176.2(3) ?

loop_
_geom_bond_atom_site_label_1
_geom_bond_atom_site_label_2
_geom_bond_site_symmetry_2
_geom_bond_distance
_geom_bond_publ_flag
S1 O2 . 1.436(2) ?
S1 N3 . 1.561(2) ?
S1 C13 . 1.765(2) ?
S1 C6 . 1.777(2) ?
O19 C16 . 1.370(3) ?
O19 C20 . 1.437(3) ?
N3 C4 . 1.340(4) ?
N5 C4 . 1.146(3) ?
C20 H20A . 0.9600 ?
C20 H20B . 0.9600 ?
C20 H20C . 0.9600 ?
C16 C17 . 1.385(3) ?
C16 C15 . 1.388(4) ?
C17 C18 . 1.387(3) ?
C17 H17 . 0.9300 ?
C18 C13 . 1.378(3) ?
C18 H18 . 0.9300 ?
C13 C14 . 1.391(3) ?
C6 C7 . 1.502(3) ?
C6 H6A . 0.9700 ?
C6 H6B . 0.9700 ?
C7 C8 . 1.375(3) ?
C7 C12 . 1.389(3) ?
C8 C9 . 1.382(4) ?
C8 H8 . 0.9300 ?
C9 C10 . 1.375(4) ?
C9 H9 . 0.9300 ?
C10 C11 . 1.368(4) ?
C10 H10 . 0.9300 ?
C15 C14 . 1.376(3) ?
C15 H15 . 0.9300 ?
C14 H14 . 0.9300 ?
C12 C11 . 1.387(4) ?
C12 H12 . 0.9300 ?
C11 H11 . 0.9300 ?
